data_2238271
loop_
_publ_author_name
'Na, Liu'

_publ_section_title
;
 Poly[dimethylammonium
 [(\m~2~-benzene-1,2-dicarboxylato-\k^2^<i>O</i>^1^:<i>O</i>^3^)[\m~2~-3-(pyridin-4-yl)-1<i>H</i>-pyrazol-1-ido-\k^2^<i>N</i>^1^:<i>N</i>^3^]cuprate(II)]]
;
_journal_coeditor_code TK5232
_journal_issue 7
_journal_name_full 'Acta Crystallographica Section E'
_journal_page_first m400
_journal_page_last m401
_journal_paper_doi 10.1107/S1600536813016334
_journal_volume 69
_journal_year 2013
_chemical_formula_iupac '(C2 H8 N) [Cu (C8 H4 O4) (C8 H6 N3)]'
_chemical_formula_moiety 'C2 H8 N +, C16 H10 Cu N3 O4 -'
_chemical_formula_sum 'C18 H18 Cu N4 O4'
_chemical_formula_weight 417.91
_chemical_name_systematic
;Poly[dimethylammonium
[(\m~2~-benzene-1,2-dicarboxylato-\k^2^<i>O</i>^1^:<i>O</i>^3^)[\m~2~-3-(pyridin-4-yl)-1<i>H</i>-pyrazol-1-ido-\k^2^<i>N</i>^1^:<i>N</i>^3^]cuprate(II)]]
;
_space_group_IT_number 2
_symmetry_cell_setting triclinic
_symmetry_space_group_name_Hall '-P 1'
_symmetry_space_group_name_H-M 'P -1'
_atom_sites_solution_hydrogens geom
_atom_sites_solution_primary direct
_atom_sites_solution_secondary difmap
_audit_creation_method SHELXL-97
_cell_angle_alpha 89.26(3)
_cell_angle_beta 89.12(3)
_cell_angle_gamma 89.64(3)
_cell_formula_units_Z 2
_cell_length_a 8.0978(16)
_cell_length_b 9.7244(19)
_cell_length_c 11.694(2)
_cell_measurement_reflns_used 8598
_cell_measurement_temperature 293(2)
_cell_measurement_theta_max 27.59
_cell_measurement_theta_min 3.04
_cell_volume 920.7(3)
_computing_cell_refinement 'CrystalClear (Rigaku, 2005)'
_computing_data_collection 'CrystalClear (Rigaku, 2005)'
_computing_data_reduction 'CrystalClear (Rigaku, 2005)'
_computing_molecular_graphics 'ORTEPII (Johnson, 1976) and DIAMOND (Brandenburg, 1999)'
_computing_publication_material 'SHELXL97 (Sheldrick, 2008)'
_computing_structure_refinement 'SHELXL97 (Sheldrick, 2008)'
_computing_structure_solution 'SHELXS97 (Sheldrick, 2008)'
_diffrn_ambient_temperature 293(2)
_diffrn_measured_fraction_theta_full 0.997
_diffrn_measured_fraction_theta_max 0.997
_diffrn_measurement_device_type 'Rigaku SCXmini'
_diffrn_measurement_method \w
_diffrn_radiation_monochromator graphite
_diffrn_radiation_source 'fine-focus sealed tube'
_diffrn_radiation_type MoK\a
_diffrn_radiation_wavelength 0.71073
_diffrn_reflns_av_R_equivalents 0.0441
_diffrn_reflns_av_sigmaI/netI 0.0524
_diffrn_reflns_limit_h_max 9
_diffrn_reflns_limit_h_min -9
_diffrn_reflns_limit_k_max 11
_diffrn_reflns_limit_k_min -11
_diffrn_reflns_limit_l_max 13
_diffrn_reflns_limit_l_min -13
_diffrn_reflns_number 8051
_diffrn_reflns_theta_full 25.01
_diffrn_reflns_theta_max 25.01
_diffrn_reflns_theta_min 3.04
_diffrn_standards_decay_% 0
_diffrn_standards_interval_time 0
_diffrn_standards_number 0
_exptl_absorpt_coefficient_mu 1.218
_exptl_absorpt_correction_T_max 0.7840
_exptl_absorpt_correction_T_min 0.7587
_exptl_absorpt_correction_type multi-scan
_exptl_absorpt_process_details
;
(ABSCOR; Higashi, 1995)
;
_exptl_crystal_colour blue
_exptl_crystal_density_diffrn 1.507
_exptl_crystal_density_method 'not measured'
_exptl_crystal_description block
_exptl_crystal_F_000 430
_exptl_crystal_size_max 0.24
_exptl_crystal_size_mid 0.22
_exptl_crystal_size_min 0.21
_platon_squeeze_details
;
;
_refine_diff_density_max 0.500
_refine_diff_density_min -0.299
_refine_ls_extinction_method none
_refine_ls_goodness_of_fit_ref 1.064
_refine_ls_hydrogen_treatment constr
_refine_ls_matrix_type full
_refine_ls_number_parameters 220
_refine_ls_number_reflns 3236
_refine_ls_number_restraints 0
_refine_ls_restrained_S_all 1.064
_refine_ls_R_factor_all 0.0641
_refine_ls_R_factor_gt 0.0458
_refine_ls_shift/su_max 0.000
_refine_ls_shift/su_mean 0.000
_refine_ls_structure_factor_coef Fsqd
_refine_ls_weighting_details 'calc w=1/[\s^2^(Fo^2^)+(0.0557P)^2^+0.9233P] where P=(Fo^2^+2Fc^2^)/3'
_refine_ls_weighting_scheme calc
_refine_ls_wR_factor_gt 0.1172
_refine_ls_wR_factor_ref 0.1237
_reflns_number_gt 2486
_reflns_number_total 3236
_reflns_threshold_expression I>2\s(I)
_cod_data_source_file tk5232.cif
_cod_data_source_block I
_cod_database_code 2238271
_cod_database_fobs_code 2238271

loop_
_symmetry_equiv_pos_as_xyz
'x, y, z'
'-x, -y, -z'

loop_
_atom_site_type_symbol
_atom_site_label
_atom_site_fract_x
_atom_site_fract_y
_atom_site_fract_z
_atom_site_U_iso_or_equiv
_atom_site_adp_type
_atom_site_calc_flag
_atom_site_refinement_flags
_atom_site_occupancy
_atom_site_symmetry_multiplicity
Cu Cu1 1.0000 0.5000 0.5000 0.0276(2) Uani d S 1 2
Cu Cu2 1.0000 0.5000 0.0000 0.0269(2) Uani d S 1 2
O O1 0.9981(3) 0.6272(3) 0.3683(2) 0.0309(6) Uani d . 1 1
O O2 0.8655(4) 0.7485(3) 0.4981(3) 0.0519(9) Uani d . 1 1
O O3 0.8239(3) 0.5948(3) 0.1664(2) 0.0329(6) Uani d . 1 1
O O4 1.0087(3) 0.6914(3) 0.0509(2) 0.0318(6) Uani d . 1 1
N N1 0.1845(4) 0.4575(3) 0.1055(3) 0.0304(8) Uani d . 1 1
N N2 0.7841(4) 0.4230(3) 0.4546(3) 0.0310(8) Uani d . 1 1
N N3 0.7012(4) 0.4575(3) 0.3568(3) 0.0284(7) Uani d . 1 1
C C1 0.9180(5) 0.7341(4) 0.3997(3) 0.0320(9) Uani d . 1 1
C C2 0.8933(5) 0.8487(4) 0.3141(3) 0.0299(9) Uani d . 1 1
C C3 0.8962(5) 0.8307(4) 0.1954(3) 0.0287(9) Uani d . 1 1
C C4 0.9107(5) 0.6958(4) 0.1364(3) 0.0270(8) Uani d . 1 1
C C5 0.8805(5) 0.9467(4) 0.1244(4) 0.0387(10) Uani d . 1 1
H H5 0.8842 0.9362 0.0455 0.046 Uiso calc R 1 1
C C6 0.8600(6) 1.0754(5) 0.1688(4) 0.0504(12) Uani d . 1 1
H H6 0.8488 1.1511 0.1200 0.061 Uiso calc R 1 1
C C7 0.8559(7) 1.0929(5) 0.2847(4) 0.0539(13) Uani d . 1 1
H H7 0.8424 1.1803 0.3150 0.065 Uiso calc R 1 1
C C8 0.8719(6) 0.9800(5) 0.3561(4) 0.0445(11) Uani d . 1 1
H H8 0.8683 0.9924 0.4349 0.053 Uiso calc R 1 1
C C9 0.6856(5) 0.3392(4) 0.5137(3) 0.0349(10) Uani d . 1 1
H H9 0.7116 0.2992 0.5839 0.042 Uiso calc R 1 1
C C10 0.5388(5) 0.3190(4) 0.4571(3) 0.0357(10) Uani d . 1 1
H H10 0.4502 0.2649 0.4812 0.043 Uiso calc R 1 1
C C11 0.5517(5) 0.3955(4) 0.3579(3) 0.0287(9) Uani d . 1 1
C C12 0.4293(4) 0.4167(4) 0.2673(3) 0.0283(9) Uani d . 1 1
C C13 0.2849(5) 0.3433(5) 0.2711(4) 0.0451(12) Uani d . 1 1
H H13 0.2666 0.2781 0.3287 0.054 Uiso calc R 1 1
C C14 0.1682(5) 0.3670(5) 0.1896(4) 0.0447(12) Uani d . 1 1
H H14 0.0715 0.3160 0.1939 0.054 Uiso calc R 1 1
C C15 0.3227(6) 0.5277(6) 0.1017(4) 0.0567(14) Uani d . 1 1
H H15 0.3367 0.5935 0.0440 0.068 Uiso calc R 1 1
C C16 0.4478(6) 0.5087(5) 0.1790(4) 0.0566(15) Uani d . 1 1
H H16 0.5450 0.5587 0.1710 0.068 Uiso calc R 1 1

loop_
_atom_site_aniso_label
_atom_site_aniso_U_11
_atom_site_aniso_U_22
_atom_site_aniso_U_33
_atom_site_aniso_U_12
_atom_site_aniso_U_13
_atom_site_aniso_U_23
Cu1 0.0263(4) 0.0308(4) 0.0260(4) -0.0010(3) -0.0127(3) 0.0035(3)
Cu2 0.0247(4) 0.0338(4) 0.0226(3) -0.0005(3) -0.0098(3) -0.0011(3)
O1 0.0306(14) 0.0326(16) 0.0298(14) 0.0011(12) -0.0102(12) 0.0046(12)
O2 0.068(2) 0.055(2) 0.0314(17) 0.0063(17) 0.0068(16) 0.0069(15)
O3 0.0355(15) 0.0350(16) 0.0283(14) -0.0081(12) -0.0066(12) 0.0024(12)
O4 0.0318(15) 0.0367(16) 0.0271(14) -0.0033(12) -0.0019(12) -0.0018(12)
N1 0.0264(17) 0.038(2) 0.0272(17) -0.0013(14) -0.0066(14) 0.0004(15)
N2 0.0301(18) 0.037(2) 0.0261(17) -0.0010(15) -0.0137(14) 0.0061(15)
N3 0.0259(17) 0.0328(19) 0.0269(17) 0.0009(14) -0.0125(14) 0.0000(14)
C1 0.033(2) 0.037(2) 0.027(2) -0.0043(18) -0.0089(18) 0.0011(18)
C2 0.033(2) 0.029(2) 0.028(2) 0.0001(17) -0.0050(17) 0.0006(17)
C3 0.027(2) 0.032(2) 0.027(2) 0.0014(16) -0.0038(16) 0.0019(17)
C4 0.0250(19) 0.032(2) 0.024(2) 0.0002(17) -0.0112(17) 0.0000(16)
C5 0.045(3) 0.042(3) 0.029(2) 0.001(2) -0.0041(19) 0.0073(19)
C6 0.070(3) 0.029(3) 0.052(3) 0.006(2) 0.000(3) 0.010(2)
C7 0.081(4) 0.027(2) 0.054(3) 0.007(2) -0.001(3) -0.004(2)
C8 0.059(3) 0.041(3) 0.033(2) 0.000(2) -0.005(2) -0.006(2)
C9 0.036(2) 0.041(3) 0.028(2) -0.0007(19) -0.0116(18) 0.0113(18)
C10 0.027(2) 0.047(3) 0.033(2) -0.0069(18) -0.0058(18) 0.0040(19)
C11 0.024(2) 0.032(2) 0.030(2) -0.0009(16) -0.0063(17) -0.0014(17)
C12 0.024(2) 0.036(2) 0.0245(19) -0.0001(16) -0.0068(16) -0.0030(17)
C13 0.039(3) 0.062(3) 0.034(2) -0.014(2) -0.011(2) 0.019(2)
C14 0.031(2) 0.062(3) 0.041(3) -0.016(2) -0.013(2) 0.015(2)
C15 0.038(3) 0.076(4) 0.056(3) -0.016(2) -0.024(2) 0.036(3)
C16 0.033(2) 0.073(4) 0.064(3) -0.025(2) -0.027(2) 0.036(3)

loop_
_atom_type_symbol
_atom_type_description
_atom_type_scat_dispersion_real
_atom_type_scat_dispersion_imag
_atom_type_scat_source
C C 0.0033 0.0016 'International Tables Vol C Tables 4.2.6.8 and 6.1.1.4'
H H 0.0000 0.0000 'International Tables Vol C Tables 4.2.6.8 and 6.1.1.4'
Cu Cu 0.3201 1.2651 'International Tables Vol C Tables 4.2.6.8 and 6.1.1.4'
N N 0.0061 0.0033 'International Tables Vol C Tables 4.2.6.8 and 6.1.1.4'
O O 0.0106 0.0060 'International Tables Vol C Tables 4.2.6.8 and 6.1.1.4'

loop_
_geom_angle_atom_site_label_1
_geom_angle_atom_site_label_2
_geom_angle_atom_site_label_3
_geom_angle_site_symmetry_1
_geom_angle_site_symmetry_3
_geom_angle
O1 Cu1 O1 . 2_766 180.0000(10)
O1 Cu1 N2 . 2_766 89.29(12)
O1 Cu1 N2 2_766 2_766 90.71(12)
O1 Cu1 N2 . . 90.71(12)
O1 Cu1 N2 2_766 . 89.29(12)
N2 Cu1 N2 2_766 . 180.00(17)
O4 Cu2 O4 . 2_765 180.00(14)
O4 Cu2 N1 . 1_655 88.12(12)
O4 Cu2 N1 2_765 1_655 91.88(12)
O4 Cu2 N1 . 2_665 91.88(12)
O4 Cu2 N1 2_765 2_665 88.12(12)
N1 Cu2 N1 1_655 2_665 180.00(19)
C1 O1 Cu1 . . 106.8(2)
C4 O4 Cu2 . . 104.6(2)
C15 N1 C14 . . 116.5(3)
C15 N1 Cu2 . 1_455 121.6(3)
C14 N1 Cu2 . 1_455 121.6(3)
C9 N2 N3 . . 106.2(3)
C9 N2 Cu1 . . 128.4(3)
N3 N2 Cu1 . . 125.2(2)
C11 N3 N2 . . 109.6(3)
O2 C1 O1 . . 122.5(4)
O2 C1 C2 . . 119.0(4)
O1 C1 C2 . . 118.5(3)
C8 C2 C3 . . 118.7(4)
C8 C2 C1 . . 117.3(4)
C3 C2 C1 . . 124.0(3)
C5 C3 C2 . . 118.6(4)
C5 C3 C4 . . 116.0(3)
C2 C3 C4 . . 125.4(3)
O3 C4 O4 . . 122.1(4)
O3 C4 C3 . . 121.5(3)
O4 C4 C3 . . 116.3(3)
C6 C5 C3 . . 121.3(4)
C6 C5 H5 . . 119.3
C3 C5 H5 . . 119.3
C7 C6 C5 . . 120.1(4)
C7 C6 H6 . . 119.9
C5 C6 H6 . . 119.9
C6 C7 C8 . . 119.4(4)
C6 C7 H7 . . 120.3
C8 C7 H7 . . 120.3
C7 C8 C2 . . 121.9(4)
C7 C8 H8 . . 119.1
C2 C8 H8 . . 119.1
N2 C9 C10 . . 111.0(3)
N2 C9 H9 . . 124.5
C10 C9 H9 . . 124.5
C11 C10 C9 . . 105.5(3)
C11 C10 H10 . . 127.3
C9 C10 H10 . . 127.3
N3 C11 C10 . . 107.7(3)
N3 C11 C12 . . 123.1(3)
C10 C11 C12 . . 129.1(3)
C16 C12 C13 . . 116.6(4)
C16 C12 C11 . . 123.9(3)
C13 C12 C11 . . 119.5(3)
C14 C13 C12 . . 119.5(4)
C14 C13 H13 . . 120.2
C12 C13 H13 . . 120.2
N1 C14 C13 . . 124.0(4)
N1 C14 H14 . . 118.0
C13 C14 H14 . . 118.0
N1 C15 C16 . . 123.3(4)
N1 C15 H15 . . 118.4
C16 C15 H15 . . 118.4
C12 C16 C15 . . 120.1(4)
C12 C16 H16 . . 120.0
C15 C16 H16 . . 120.0

loop_
_geom_bond_atom_site_label_1
_geom_bond_atom_site_label_2
_geom_bond_site_symmetry_2
_geom_bond_distance
Cu1 O1 . 1.963(3)
Cu1 O1 2_766 1.963(3)
Cu1 N2 2_766 1.989(3)
Cu1 N2 . 1.989(3)
Cu2 O4 . 1.964(3)
Cu2 O4 2_765 1.964(3)
Cu2 N1 1_655 1.990(3)
Cu2 N1 2_665 1.990(3)
O1 C1 . 1.276(5)
O2 C1 . 1.230(5)
O3 C4 . 1.254(4)
O4 C4 . 1.268(4)
N1 C15 . 1.315(5)
N1 C14 . 1.317(5)
N1 Cu2 1_455 1.990(3)
N2 C9 . 1.324(5)
N2 N3 . 1.372(4)
N3 C11 . 1.355(5)
C1 C2 . 1.503(5)
C2 C8 . 1.384(6)
C2 C3 . 1.400(5)
C3 C5 . 1.399(5)
C3 C4 . 1.494(5)
C5 C6 . 1.370(6)
C5 H5 . 0.9300
C6 C7 . 1.368(7)
C6 H6 . 0.9300
C7 C8 . 1.378(6)
C7 H7 . 0.9300
C8 H8 . 0.9300
C9 C10 . 1.387(6)
C9 H9 . 0.9300
C10 C11 . 1.373(5)
C10 H10 . 0.9300
C11 C12 . 1.474(5)
C12 C16 . 1.365(6)
C12 C13 . 1.373(6)
C13 C14 . 1.369(6)
C13 H13 . 0.9300
C14 H14 . 0.9300
C15 C16 . 1.378(6)
C15 H15 . 0.9300
C16 H16 . 0.9300

loop_
_geom_hbond_atom_site_label_D
_geom_hbond_atom_site_label_H
_geom_hbond_atom_site_label_A
_geom_hbond_site_symmetry_A
_geom_hbond_distance_DH
_geom_hbond_distance_HA
_geom_hbond_distance_DA
_geom_hbond_angle_DHA
C7 H7 Cg1 1_565 0.93 2.85 3.698(5) 152

loop_
_platon_squeeze_void_nr
_platon_squeeze_void_average_x
_platon_squeeze_void_average_y
_platon_squeeze_void_average_z
_platon_squeeze_void_volume
_platon_squeeze_void_count_electrons
1 0.500 0.000 0.150 240.6 11.5
